data_4105572
loop_
_publ_author_name
'Yi Ren'
'Thomas Baumgartner'

_publ_contact_author
;
    Thomas Baumgartner
    Department of Chemistry
    University of Calgary
    2500 University Drive N.W.
    Calgary, Alberta, Canada T2N 1N4  
;
_publ_contact_author_email ' thomas.baumgartner@ucalgary.ca '
_publ_contact_author_phone ' (403)220-3039 '
_publ_section_title
;
 Dually Switchable Heterotetracenes: Addressing the Photophysical
 Properties and Self-Organization of the P-S System
;
_journal_name_full 'Journal of the American Chemical Society'
_journal_page_first 1328
_journal_page_last 1340
_journal_paper_doi 10.1021/ja108081b
_journal_volume 133
_journal_year 2011
_chemical_formula_moiety 'C21 H16 P S, C F3 O3 S'
_chemical_formula_sum 'C22 H16 F3 O3 P S2'
_chemical_formula_weight 480.44
_chemical_name_systematic
;
 ?
;
_space_group_IT_number 2
_symmetry_cell_setting triclinic
_symmetry_space_group_name_Hall '-P 1'
_symmetry_space_group_name_H-M 'P -1'
_atom_sites_solution_hydrogens geom
_atom_sites_solution_primary direct
_atom_sites_solution_secondary difmap
_audit_creation_date 2010-05-21T15:36:25-00:00
_audit_creation_method 'WinGX routine CIF_UPDATE'
_cell_angle_alpha 107.154(2)
_cell_angle_beta 93.401(2)
_cell_angle_gamma 104.965(2)
_cell_formula_units_Z 2
_cell_length_a 8.4740(3)
_cell_length_b 11.0420(3)
_cell_length_c 12.1240(4)
_cell_measurement_reflns_used 4537
_cell_measurement_temperature 173(2)
_cell_measurement_theta_max 27.46
_cell_measurement_theta_min 1.78
_cell_volume 1035.87(6)
_computing_cell_refinement 'HKL DENZO (Otwinowski & Minor, 1997)'
_computing_data_collection 'COLLECT (Hooft, 1998)'
_computing_data_reduction 'SCALEPACK (Otwinowski & Minor, 1997)'
_computing_molecular_graphics 'ORTEP-3 (Farrugia, 1997)'
_computing_publication_material 'SHELXL-97 (Sheldrick, 2008)'
_computing_structure_refinement 'SHELXL-97 (Sheldrick, 1997)'
_computing_structure_solution 'SIR92 (Altomare et al., 1991)'
_diffrn_ambient_temperature 173(2)
_diffrn_measured_fraction_theta_full 0.992
_diffrn_measured_fraction_theta_max 0.992
_diffrn_measurement_device_type 'Bruker APEX2 CCD'
_diffrn_measurement_method ' \w and \f'
_diffrn_radiation_monochromator graphite
_diffrn_radiation_type MoK\a
_diffrn_radiation_wavelength 0.71073
_diffrn_reflns_av_R_equivalents 0.0214
_diffrn_reflns_av_unetI/netI 0.0287
_diffrn_reflns_limit_h_max 10
_diffrn_reflns_limit_h_min -10
_diffrn_reflns_limit_k_max 14
_diffrn_reflns_limit_k_min -14
_diffrn_reflns_limit_l_max 15
_diffrn_reflns_limit_l_min -15
_diffrn_reflns_number 8725
_diffrn_reflns_theta_full 27.46
_diffrn_reflns_theta_max 27.46
_diffrn_reflns_theta_min 1.78
_exptl_absorpt_coefficient_mu 0.384
_exptl_absorpt_correction_T_max 0.9518
_exptl_absorpt_correction_T_min 0.9446
_exptl_absorpt_correction_type multi-scan
_exptl_absorpt_process_details 'SORTAV: (Blessing, 1997)'
_exptl_crystal_colour colorless
_exptl_crystal_density_diffrn 1.54
_exptl_crystal_description needle
_exptl_crystal_F_000 492
_exptl_crystal_size_max 0.15
_exptl_crystal_size_mid 0.14
_exptl_crystal_size_min 0.13
_refine_diff_density_max 0.464
_refine_diff_density_min -0.383
_refine_diff_density_rms 0.064
_refine_ls_extinction_method none
_refine_ls_goodness_of_fit_ref 1.073
_refine_ls_hydrogen_treatment constr
_refine_ls_matrix_type full
_refine_ls_number_parameters 280
_refine_ls_number_reflns 4706
_refine_ls_number_restraints 0
_refine_ls_restrained_S_all 1.073
_refine_ls_R_factor_all 0.0473
_refine_ls_R_factor_gt 0.0414
_refine_ls_shift/su_max 0.001
_refine_ls_shift/su_mean 0
_refine_ls_structure_factor_coef Fsqd
_refine_ls_weighting_details 'calc w=1/[\s^2^(Fo^2^)+(0.0445P)^2^+0.9824P] where P=(Fo^2^+2Fc^2^)/3'
_refine_ls_weighting_scheme calc
_refine_ls_wR_factor_gt 0.1028
_refine_ls_wR_factor_ref 0.1101
_reflns_number_gt 4208
_reflns_number_total 4706
_reflns_threshold_expression >2sigma(I)
_cod_data_source_file ja108081b_si_003.cif
_cod_data_source_block 2d
_cod_database_code 4105572

loop_
_symmetry_equiv_pos_as_xyz
'x, y, z'
'-x, -y, -z'

loop_
_atom_site_label
_atom_site_type_symbol
_atom_site_fract_x
_atom_site_fract_y
_atom_site_fract_z
_atom_site_U_iso_or_equiv
_atom_site_adp_type
_atom_site_occupancy
_atom_site_symmetry_multiplicity
_atom_site_calc_flag
_atom_site_refinement_flags
C1 C 0.6671(3) -0.0501(2) 0.32419(18) 0.0327(5) Uani 1 1 d .
H1A H 0.7165 -0.0967 0.3675 0.049 Uiso 1 1 calc R
H2B H 0.5644 -0.1106 0.2753 0.049 Uiso 1 1 calc R
H3C H 0.6432 0.0256 0.3793 0.049 Uiso 1 1 calc R
C2 C 0.6601(3) 0.3019(2) 0.2639(2) 0.0308(4) Uani 1 1 d .
H2 H 0.6734 0.2894 0.3378 0.037 Uiso 1 1 calc R
C3 C 0.6098(3) 0.4081(2) 0.2527(2) 0.0364(5) Uani 1 1 d .
H3 H 0.5869 0.468 0.3197 0.044 Uiso 1 1 calc R
C4 C 0.5920(3) 0.4287(2) 0.1452(2) 0.0399(6) Uani 1 1 d .
H4 H 0.5596 0.5036 0.1408 0.048 Uiso 1 1 calc R
C5 C 0.6203(3) 0.3427(2) 0.0446(2) 0.0359(5) Uani 1 1 d .
H5 H 0.6077 0.3571 -0.0285 0.043 Uiso 1 1 calc R
C6 C 0.6682(2) 0.2337(2) 0.05446(19) 0.0276(4) Uani 1 1 d .
C7 C 0.6911(2) 0.21289(19) 0.16318(18) 0.0249(4) Uani 1 1 d .
C8 C 0.7401(2) 0.09439(18) 0.14799(16) 0.0224(4) Uani 1 1 d .
C9 C 0.7459(2) 0.02867(19) 0.03366(16) 0.0231(4) Uani 1 1 d .
C10 C 0.7873(2) -0.09667(18) 0.00804(16) 0.0222(4) Uani 1 1 d .
C11 C 0.7872(3) -0.1859(2) -0.09995(17) 0.0276(4) Uani 1 1 d .
H11 H 0.7629 -0.1674 -0.1697 0.033 Uiso 1 1 calc R
C12 C 0.8234(3) -0.3032(2) -0.10426(19) 0.0327(5) Uani 1 1 d .
H12 H 0.8248 -0.3645 -0.1778 0.039 Uiso 1 1 calc R
C13 C 0.8572(3) -0.3318(2) -0.0033(2) 0.0342(5) Uani 1 1 d .
H13 H 0.8817 -0.4123 -0.0083 0.041 Uiso 1 1 calc R
C14 C 0.8559(3) -0.2434(2) 0.10595(19) 0.0307(4) Uani 1 1 d .
H14 H 0.8778 -0.2634 0.1753 0.037 Uiso 1 1 calc R
C15 C 0.8217(2) -0.12601(19) 0.11071(16) 0.0241(4) Uani 1 1 d .
C21 C 1.0071(2) 0.09901(19) 0.31773(16) 0.0233(4) Uani 1 1 d .
C22 C 1.0506(2) 0.2369(2) 0.35891(17) 0.0268(4) Uani 1 1 d .
H22 H 0.9732 0.2817 0.3456 0.032 Uiso 1 1 calc R
C23 C 1.2072(3) 0.3087(2) 0.41933(18) 0.0317(4) Uani 1 1 d .
H23 H 1.2374 0.4027 0.447 0.038 Uiso 1 1 calc R
C24 C 1.3196(3) 0.2431(2) 0.43919(18) 0.0315(5) Uani 1 1 d .
H24 H 1.4268 0.2923 0.4805 0.038 Uiso 1 1 calc R
C25 C 1.2761(3) 0.1060(2) 0.39906(18) 0.0327(5) Uani 1 1 d .
H25 H 1.3534 0.0617 0.4136 0.039 Uiso 1 1 calc R
C26 C 1.1202(3) 0.0330(2) 0.33768(18) 0.0289(4) Uani 1 1 d .
H26 H 1.0909 -0.061 0.3096 0.035 Uiso 1 1 calc R
C27 C 0.9391(3) 0.3833(2) 0.66878(19) 0.0298(4) Uani 1 1 d .
F1 F 0.9680(2) 0.45368(17) 0.59604(16) 0.0572(4) Uani 1 1 d .
F2 F 0.99765(18) 0.46567(15) 0.77668(14) 0.0529(4) Uani 1 1 d .
F3 F 1.03017(17) 0.29904(14) 0.64540(12) 0.0393(3) Uani 1 1 d .
S1 S 0.70138(6) 0.10819(5) -0.06107(4) 0.02799(13) Uani 1 1 d .
S2 S 0.72104(6) 0.29813(5) 0.65485(5) 0.02797(13) Uani 1 1 d .
P1 P 0.80733(6) 0.00688(5) 0.23432(4) 0.02162(12) Uani 1 1 d .
O1 O 0.6838(3) 0.2096(2) 0.53770(18) 0.0622(6) Uani 1 1 d .
O2 O 0.6443(2) 0.40209(17) 0.67615(17) 0.0475(5) Uani 1 1 d .
O3 O 0.7190(2) 0.2351(2) 0.7426(2) 0.0668(7) Uani 1 1 d .

loop_
_atom_site_aniso_label
_atom_site_aniso_U_11
_atom_site_aniso_U_22
_atom_site_aniso_U_33
_atom_site_aniso_U_23
_atom_site_aniso_U_13
_atom_site_aniso_U_12
C1 0.0351(11) 0.0347(11) 0.0258(10) 0.0112(8) 0.0089(8) 0.0030(9)
C2 0.0224(10) 0.0286(10) 0.0382(11) 0.0054(9) 0.0036(8) 0.0085(8)
C3 0.0267(11) 0.0288(11) 0.0499(13) 0.0053(10) 0.0044(9) 0.0100(8)
C4 0.0283(11) 0.0272(11) 0.0657(16) 0.0160(11) 0.0002(10) 0.0108(9)
C5 0.0284(11) 0.0327(11) 0.0505(13) 0.0216(10) -0.0007(9) 0.0076(9)
C6 0.0212(9) 0.0264(9) 0.0342(10) 0.0114(8) 0.0000(8) 0.0044(7)
C7 0.0174(9) 0.0233(9) 0.0327(10) 0.0092(8) 0.0011(7) 0.0043(7)
C8 0.0180(8) 0.0238(9) 0.0245(9) 0.0076(7) 0.0012(7) 0.0050(7)
C9 0.0194(9) 0.0265(9) 0.0227(9) 0.0097(7) 0.0016(7) 0.0036(7)
C10 0.0197(9) 0.0234(9) 0.0225(9) 0.0078(7) 0.0029(7) 0.0042(7)
C11 0.0279(10) 0.0302(10) 0.0228(9) 0.0083(8) 0.0046(7) 0.0050(8)
C12 0.0366(12) 0.0280(10) 0.0289(10) 0.0027(8) 0.0059(9) 0.0089(9)
C13 0.0406(12) 0.0247(10) 0.0372(11) 0.0073(9) 0.0047(9) 0.0126(9)
C14 0.0373(12) 0.0270(10) 0.0287(10) 0.0104(8) 0.0017(8) 0.0100(9)
C15 0.0255(9) 0.0241(9) 0.0212(9) 0.0066(7) 0.0017(7) 0.0059(7)
C21 0.0231(9) 0.0286(9) 0.0191(8) 0.0097(7) 0.0017(7) 0.0068(7)
C22 0.0266(10) 0.0279(10) 0.0257(9) 0.0076(8) 0.0001(7) 0.0094(8)
C23 0.0300(11) 0.0301(10) 0.0292(10) 0.0042(8) 0.0000(8) 0.0062(8)
C24 0.0216(10) 0.0434(12) 0.0261(10) 0.0105(9) -0.0010(7) 0.0056(9)
C25 0.0288(11) 0.0460(13) 0.0294(10) 0.0176(9) 0.0018(8) 0.0153(9)
C26 0.0298(11) 0.0300(10) 0.0302(10) 0.0138(8) 0.0027(8) 0.0100(8)
C27 0.0304(11) 0.0284(10) 0.0340(11) 0.0126(8) 0.0054(8) 0.0110(8)
F1 0.0549(10) 0.0611(10) 0.0833(12) 0.0554(10) 0.0269(9) 0.0228(8)
F2 0.0313(7) 0.0494(9) 0.0535(9) -0.0100(7) -0.0057(6) 0.0036(6)
F3 0.0371(7) 0.0493(8) 0.0432(7) 0.0206(6) 0.0118(6) 0.0247(6)
S1 0.0293(3) 0.0313(3) 0.0257(2) 0.0142(2) 0.00068(19) 0.0077(2)
S2 0.0243(3) 0.0235(2) 0.0328(3) 0.0072(2) -0.00255(19) 0.00490(18)
P1 0.0223(2) 0.0224(2) 0.0198(2) 0.00750(18) 0.00219(17) 0.00515(18)
O1 0.0510(12) 0.0562(12) 0.0527(12) -0.0212(10) -0.0190(9) 0.0210(9)
O2 0.0334(9) 0.0371(9) 0.0635(12) -0.0015(8) -0.0020(8) 0.0180(7)
O3 0.0420(11) 0.0897(16) 0.0897(16) 0.0712(14) 0.0107(10) 0.0057(11)

loop_
_atom_type_symbol
_atom_type_description
_atom_type_scat_dispersion_real
_atom_type_scat_dispersion_imag
_atom_type_scat_source
C C 0.0033 0.0016 'International Tables Vol C Tables 4.2.6.8 and 6.1.1.4'
H H 0 0 'International Tables Vol C Tables 4.2.6.8 and 6.1.1.4'
F F 0.0171 0.0103 'International Tables Vol C Tables 4.2.6.8 and 6.1.1.4'
S S 0.1246 0.1234 'International Tables Vol C Tables 4.2.6.8 and 6.1.1.4'
P P 0.1023 0.0942 'International Tables Vol C Tables 4.2.6.8 and 6.1.1.4'
O O 0.0106 0.006 'International Tables Vol C Tables 4.2.6.8 and 6.1.1.4'

loop_
_geom_angle_atom_site_label_1
_geom_angle_atom_site_label_2
_geom_angle_atom_site_label_3
_geom_angle
P1 C1 H1A 109.5
P1 C1 H2B 109.5
H1A C1 H2B 109.5
P1 C1 H3C 109.5
H1A C1 H3C 109.5
H2B C1 H3C 109.5
C3 C2 C7 118.5(2)
C3 C2 H2 120.8
C7 C2 H2 120.8
C2 C3 C4 121.4(2)
C2 C3 H3 119.3
C4 C3 H3 119.3
C5 C4 C3 121.5(2)
C5 C4 H4 119.2
C3 C4 H4 119.2
C4 C5 C6 117.6(2)
C4 C5 H5 121.2
C6 C5 H5 121.2
C5 C6 C7 121.7(2)
C5 C6 S1 125.70(18)
C7 C6 S1 112.58(15)
C2 C7 C6 119.29(19)
C2 C7 C8 130.72(19)
C6 C7 C8 109.96(17)
C9 C8 C7 113.28(18)
C9 C8 P1 107.41(14)
C7 C8 P1 139.22(15)
C8 C9 C10 117.65(17)
C8 C9 S1 113.52(15)
C10 C9 S1 128.83(14)
C11 C10 C15 120.04(18)
C11 C10 C9 128.38(18)
C15 C10 C9 111.49(16)
C10 C11 C12 118.77(19)
C10 C11 H11 120.6
C12 C11 H11 120.6
C13 C12 C11 121.09(19)
C13 C12 H12 119.5
C11 C12 H12 119.5
C12 C13 C14 120.7(2)
C12 C13 H13 119.7
C14 C13 H13 119.7
C15 C14 C13 118.4(2)
C15 C14 H14 120.8
C13 C14 H14 120.8
C14 C15 C10 120.99(18)
C14 C15 P1 130.07(16)
C10 C15 P1 108.93(14)
C22 C21 C26 120.20(18)
C22 C21 P1 119.69(15)
C26 C21 P1 120.08(15)
C23 C22 C21 119.89(19)
C23 C22 H22 120.1
C21 C22 H22 120.1
C24 C23 C22 119.9(2)
C24 C23 H23 120.1
C22 C23 H23 120.1
C25 C24 C23 120.27(19)
C25 C24 H24 119.9
C23 C24 H24 119.9
C24 C25 C26 120.4(2)
C24 C25 H25 119.8
C26 C25 H25 119.8
C25 C26 C21 119.3(2)
C25 C26 H26 120.3
C21 C26 H26 120.3
F2 C27 F1 107.72(19)
F2 C27 F3 106.77(18)
F1 C27 F3 106.77(17)
F2 C27 S2 111.38(15)
F1 C27 S2 111.95(15)
F3 C27 S2 111.96(15)
C9 S1 C6 90.60(10)
O2 S2 O1 114.60(12)
O2 S2 O3 115.85(14)
O1 S2 O3 114.63(15)
O2 S2 C27 103.81(10)
O1 S2 C27 103.32(12)
O3 S2 C27 102.15(11)
C8 P1 C1 116.44(10)
C8 P1 C21 111.06(9)
C1 P1 C21 110.90(10)
C8 P1 C15 94.20(9)
C1 P1 C15 112.13(10)
C21 P1 C15 111.10(9)

loop_
_geom_bond_atom_site_label_1
_geom_bond_atom_site_label_2
_geom_bond_distance
C1 P1 1.780(2)
C1 H1A 0.98
C1 H2B 0.98
C1 H3C 0.98
C2 C3 1.385(3)
C2 C7 1.411(3)
C2 H2 0.95
C3 C4 1.395(4)
C3 H3 0.95
C4 C5 1.385(4)
C4 H4 0.95
C5 C6 1.400(3)
C5 H5 0.95
C6 C7 1.414(3)
C6 S1 1.750(2)
C7 C8 1.438(3)
C8 C9 1.372(3)
C8 P1 1.779(2)
C9 C10 1.465(3)
C9 S1 1.717(2)
C10 C11 1.387(3)
C10 C15 1.408(3)
C11 C12 1.393(3)
C11 H11 0.95
C12 C13 1.383(3)
C12 H12 0.95
C13 C14 1.397(3)
C13 H13 0.95
C14 C15 1.385(3)
C14 H14 0.95
C15 P1 1.7975(19)
C21 C22 1.394(3)
C21 C26 1.395(3)
C21 P1 1.7954(19)
C22 C23 1.387(3)
C22 H22 0.95
C23 C24 1.386(3)
C23 H23 0.95
C24 C25 1.385(3)
C24 H24 0.95
C25 C26 1.389(3)
C25 H25 0.95
C26 H26 0.95
C27 F2 1.331(3)
C27 F1 1.331(3)
C27 F3 1.335(2)
C27 S2 1.817(2)
S2 O2 1.4277(16)
S2 O1 1.4286(19)
S2 O3 1.432(2)

loop_
_geom_torsion_atom_site_label_1
_geom_torsion_atom_site_label_2
_geom_torsion_atom_site_label_3
_geom_torsion_atom_site_label_4
_geom_torsion
C7 C2 C3 C4 -0.9(3)
C2 C3 C4 C5 1.4(3)
C3 C4 C5 C6 -0.2(3)
C4 C5 C6 C7 -1.5(3)
C4 C5 C6 S1 176.87(17)
C3 C2 C7 C6 -0.7(3)
C3 C2 C7 C8 -178.4(2)
C5 C6 C7 C2 1.9(3)
S1 C6 C7 C2 -176.62(15)
C5 C6 C7 C8 -179.90(18)
S1 C6 C7 C8 1.5(2)
C2 C7 C8 C9 175.3(2)
C6 C7 C8 C9 -2.6(2)
C2 C7 C8 P1 -8.7(4)
C6 C7 C8 P1 173.46(17)
C7 C8 C9 C10 -177.31(16)
P1 C8 C9 C10 5.4(2)
C7 C8 C9 S1 2.5(2)
P1 C8 C9 S1 -174.75(9)
C8 C9 C10 C11 174.02(19)
S1 C9 C10 C11 -5.8(3)
C8 C9 C10 C15 -2.4(2)
S1 C9 C10 C15 177.77(15)
C15 C10 C11 C12 -0.7(3)
C9 C10 C11 C12 -176.87(19)
C10 C11 C12 C13 0.7(3)
C11 C12 C13 C14 0.1(3)
C12 C13 C14 C15 -0.8(3)
C13 C14 C15 C10 0.7(3)
C13 C14 C15 P1 179.07(17)
C11 C10 C15 C14 0.0(3)
C9 C10 C15 C14 176.78(18)
C11 C10 C15 P1 -178.65(15)
C9 C10 C15 P1 -1.9(2)
C26 C21 C22 C23 0.4(3)
P1 C21 C22 C23 -177.38(16)
C21 C22 C23 C24 -0.4(3)
C22 C23 C24 C25 -0.1(3)
C23 C24 C25 C26 0.6(3)
C24 C25 C26 C21 -0.6(3)
C22 C21 C26 C25 0.1(3)
P1 C21 C26 C25 177.87(16)
C8 C9 S1 C6 -1.37(16)
C10 C9 S1 C6 178.46(18)
C5 C6 S1 C9 -178.65(19)
C7 C6 S1 C9 -0.16(16)
F2 C27 S2 O2 63.73(18)
F1 C27 S2 O2 -56.95(18)
F3 C27 S2 O2 -176.80(15)
F2 C27 S2 O1 -176.36(17)
F1 C27 S2 O1 62.97(19)
F3 C27 S2 O1 -56.89(18)
F2 C27 S2 O3 -57.08(19)
F1 C27 S2 O3 -177.76(18)
F3 C27 S2 O3 62.39(19)
C9 C8 P1 C1 -122.65(15)
C7 C8 P1 C1 61.2(2)
C9 C8 P1 C21 109.16(14)
C7 C8 P1 C21 -67.0(2)
C9 C8 P1 C15 -5.36(15)
C7 C8 P1 C15 178.4(2)
C22 C21 P1 C8 33.35(18)
C26 C21 P1 C8 -144.40(16)
C22 C21 P1 C1 -97.78(18)
C26 C21 P1 C1 84.47(18)
C22 C21 P1 C15 136.80(16)
C26 C21 P1 C15 -40.95(19)
C14 C15 P1 C8 -174.3(2)
C10 C15 P1 C8 4.20(15)
C14 C15 P1 C1 -53.5(2)
C10 C15 P1 C1 124.99(15)
C14 C15 P1 C21 71.2(2)
C10 C15 P1 C21 -110.28(14)
